data_4109477
loop_
_publ_author_name
'Daniel J. Arriola'
'Marilyn Bokota'
'Richard E. Campbell'
'Jerzy Klosin'
'Robert E. LaPointe'
'O. David Redwine'
'Ravi B. Shankar'
'Francis J. Timmers'
'Khalil A. Abboud'

_publ_section_title
;
 Penultimate Effect in Ethylene-Styrene Copolymerization and the Discovery
 of Highly Active Ethylene-Styrene Catalysts with Increased Styrene
 Reactivity
;
_journal_name_full 'Journal of the American Chemical Society'
_journal_page_first 7065
_journal_page_last 7076
_journal_paper_doi 10.1021/ja070061y
_journal_volume 129
_journal_year 2007
_chemical_formula_sum 'C39 H39 N Si Ti'
_chemical_formula_weight 597.70
_chemical_name_systematic
; 
 ? 
;
_space_group_IT_number 2
_symmetry_cell_setting triclinic
_symmetry_space_group_name_Hall '-P 1'
_symmetry_space_group_name_H-M 'P -1'
_atom_sites_solution_hydrogens geom
_atom_sites_solution_primary direct
_atom_sites_solution_secondary difmap
_audit_creation_method SHELXL-97
_cell_angle_alpha 68.603(2)
_cell_angle_beta 82.910(1)
_cell_angle_gamma 81.242(2)
_cell_formula_units_Z 4
_cell_length_a 14.282(1)
_cell_length_b 14.388(1)
_cell_length_c 16.505(1)
_cell_measurement_temperature 173(2)
_cell_volume 3112.5(4)
_computing_cell_refinement 'Bruker SMART & SAINT (Bruker 1998)'
_computing_data_collection 'Bruker SMART (Bruker 1998)'
_computing_data_reduction 'Bruker SHELXTL (Bruker 1998)'
_computing_molecular_graphics 'Bruker SHELXTL'
_computing_publication_material 'Bruker SHELXTL'
_computing_structure_refinement 'Bruker SHELXTL'
_computing_structure_solution 'Bruker SHELXTL'
_diffrn_ambient_temperature 173(2)
_diffrn_measured_fraction_theta_full 0.971
_diffrn_measured_fraction_theta_max 0.971
_diffrn_measurement_device_type 'SMART CCD area detector'
_diffrn_measurement_method '\w scans'
_diffrn_radiation_monochromator graphite
_diffrn_radiation_source 'normal-focus sealed tube'
_diffrn_radiation_type MoK\a
_diffrn_radiation_wavelength 0.71073
_diffrn_reflns_av_R_equivalents 0.0689
_diffrn_reflns_av_sigmaI/netI 0.1592
_diffrn_reflns_limit_h_max 18
_diffrn_reflns_limit_h_min -18
_diffrn_reflns_limit_k_max 12
_diffrn_reflns_limit_k_min -18
_diffrn_reflns_limit_l_max 13
_diffrn_reflns_limit_l_min -21
_diffrn_reflns_number 21179
_diffrn_reflns_theta_full 27.50
_diffrn_reflns_theta_max 27.50
_diffrn_reflns_theta_min 1.89
_exptl_absorpt_coefficient_mu 0.342
_exptl_absorpt_correction_T_max 0.9829
_exptl_absorpt_correction_T_min 0.9164
_exptl_absorpt_correction_type integration
_exptl_absorpt_process_details 'based on measured indexed crystal faces, SHELXTL (Bruker 1998)'
_exptl_crystal_colour 'Dark Brown'
_exptl_crystal_density_diffrn 1.276
_exptl_crystal_description Plates
_exptl_crystal_F_000 1264
_exptl_crystal_size_max 0.30
_exptl_crystal_size_mid 0.15
_exptl_crystal_size_min 0.05
_refine_diff_density_max 0.339
_refine_diff_density_min -0.367
_refine_diff_density_rms 0.066
_refine_ls_extinction_coef 0.00037(10)
_refine_ls_extinction_expression Fc^*^=kFc[1+0.001xFc^2^\l^3^/sin(2\q)]^-1/4^
_refine_ls_extinction_method SHELXL
_refine_ls_goodness_of_fit_ref 0.971
_refine_ls_hydrogen_treatment mixed
_refine_ls_matrix_type full
_refine_ls_number_parameters 1070
_refine_ls_number_reflns 13896
_refine_ls_number_restraints 0
_refine_ls_restrained_S_all 0.971
_refine_ls_R_factor_all 0.1389
_refine_ls_R_factor_gt 0.0551
_refine_ls_shift/su_max 0.003
_refine_ls_shift/su_mean 0.000
_refine_ls_structure_factor_coef Fsqd
_refine_ls_weighting_details 'calc w=1/[\s^2^(Fo^2^)+(0.0077P)^2^+0.0000P] where P=(Fo^2^+2Fc^2^)/3'
_refine_ls_weighting_scheme calc
_refine_ls_wR_factor_gt 0.0808
_refine_ls_wR_factor_ref 0.0946
_reflns_number_gt 6880
_reflns_number_total 13896
_reflns_threshold_expression >2sigma(I)
_cod_data_source_file ja070061ysi20070104_010616_4.cif
_cod_data_source_block 3b
_cod_original_cell_volume 3112.4(4)
_cod_database_code 4109477

loop_
_symmetry_equiv_pos_as_xyz
'x, y, z'
'-x, -y, -z'

loop_
_atom_site_label
_atom_site_type_symbol
_atom_site_fract_x
_atom_site_fract_y
_atom_site_fract_z
_atom_site_U_iso_or_equiv
_atom_site_adp_type
_atom_site_occupancy
_atom_site_symmetry_multiplicity
_atom_site_calc_flag
Ti Ti 0.92491(4) 0.71617(4) 0.26178(4) 0.02371(15) Uani 1 1 d
Si Si 1.04539(6) 0.60444(6) 0.16994(6) 0.0278(2) Uani 1 1 d
N N 0.97367(15) 0.72038(16) 0.14325(16) 0.0241(6) Uani 1 1 d
C1 C 1.0262(2) 0.5769(2) 0.2893(2) 0.0267(7) Uani 1 1 d
C2 C 0.9394(2) 0.5446(2) 0.3364(2) 0.0278(8) Uani 1 1 d
H2 H 0.9034(18) 0.5066(19) 0.3216(18) 0.029(9) Uiso 1 1 d
C3 C 0.9216(2) 0.5771(2) 0.4083(2) 0.0257(7) Uani 1 1 d
C4 C 0.9962(2) 0.6326(2) 0.4060(2) 0.0263(7) Uani 1 1 d
C5 C 1.0589(2) 0.6328(2) 0.3338(2) 0.0303(8) Uani 1 1 d
H5 H 1.1090(19) 0.660(2) 0.3191(19) 0.030(9) Uiso 1 1 d
C6 C 1.0003(3) 0.5038(3) 0.1450(3) 0.0390(10) Uani 1 1 d
H6A H 1.019(2) 0.511(2) 0.089(2) 0.038(10) Uiso 1 1 d
H6B H 1.025(2) 0.436(3) 0.183(2) 0.064(12) Uiso 1 1 d
H6C H 0.937(2) 0.507(2) 0.157(2) 0.057(12) Uiso 1 1 d
C7 C 1.1736(3) 0.6039(3) 0.1319(3) 0.0414(10) Uani 1 1 d
H7A H 1.202(2) 0.540(2) 0.152(2) 0.047(11) Uiso 1 1 d
H7B H 1.188(2) 0.637(2) 0.068(2) 0.055(11) Uiso 1 1 d
H7C H 1.206(2) 0.638(2) 0.155(2) 0.038(11) Uiso 1 1 d
C8 C 0.9638(2) 0.7882(2) 0.0498(2) 0.0280(7) Uani 1 1 d
C9 C 0.8732(3) 0.8615(3) 0.0391(3) 0.0380(9) Uani 1 1 d
H9A H 0.8693(19) 0.905(2) 0.080(2) 0.039(9) Uiso 1 1 d
H9B H 0.870(2) 0.908(2) -0.022(2) 0.062(11) Uiso 1 1 d
H9C H 0.816(2) 0.828(2) 0.060(2) 0.049(11) Uiso 1 1 d
C10 C 0.9614(3) 0.7277(3) -0.0089(3) 0.0443(10) Uani 1 1 d
H10A H 0.906(2) 0.694(2) 0.010(2) 0.062(12) Uiso 1 1 d
H10B H 0.950(2) 0.777(2) -0.078(2) 0.069(11) Uiso 1 1 d
H10C H 1.020(2) 0.686(2) -0.013(2) 0.043(10) Uiso 1 1 d
C11 C 1.0483(3) 0.8492(3) 0.0180(3) 0.0417(10) Uani 1 1 d
H11A H 1.0516(19) 0.893(2) 0.052(2) 0.037(10) Uiso 1 1 d
H11B H 1.110(2) 0.802(2) 0.0253(19) 0.041(9) Uiso 1 1 d
H11C H 1.0433(18) 0.895(2) -0.044(2) 0.031(8) Uiso 1 1 d
C12 C 0.8453(2) 0.5615(2) 0.4761(2) 0.0289(8) Uani 1 1 d
C13 C 0.7710(2) 0.5066(2) 0.4792(2) 0.0326(8) Uani 1 1 d
H13 H 0.7729(17) 0.4822(19) 0.4307(18) 0.021(8) Uiso 1 1 d
C14 C 0.7000(3) 0.4914(3) 0.5449(3) 0.0424(9) Uani 1 1 d
H14 H 0.651(2) 0.445(2) 0.548(2) 0.056(11) Uiso 1 1 d
C15 C 0.7019(3) 0.5303(3) 0.6094(3) 0.0471(11) Uani 1 1 d
H15 H 0.659(2) 0.519(3) 0.654(2) 0.068(13) Uiso 1 1 d
C16 C 0.7730(3) 0.5844(3) 0.6083(2) 0.0422(9) Uani 1 1 d
H16 H 0.7698(18) 0.6113(19) 0.6519(18) 0.020(8) Uiso 1 1 d
C17 C 0.8472(2) 0.6023(2) 0.5427(2) 0.0310(8) Uani 1 1 d
C18 C 1.0002(2) 0.6718(2) 0.4749(2) 0.0293(8) Uani 1 1 d
C19 C 1.0772(3) 0.7196(3) 0.4790(3) 0.0393(9) Uani 1 1 d
H19 H 1.1205(18) 0.7281(19) 0.4362(18) 0.017(9) Uiso 1 1 d
C20 C 1.0829(3) 0.7528(3) 0.5460(3) 0.0459(10) Uani 1 1 d
H20 H 1.138(2) 0.778(2) 0.548(2) 0.044(10) Uiso 1 1 d
C21 C 1.0097(3) 0.7409(3) 0.6108(3) 0.0476(10) Uani 1 1 d
H21 H 1.014(2) 0.766(2) 0.658(2) 0.055(11) Uiso 1 1 d
C22 C 0.9324(3) 0.6951(3) 0.6084(3) 0.0428(10) Uani 1 1 d
H22 H 0.887(2) 0.685(2) 0.656(2) 0.047(11) Uiso 1 1 d
C23 C 0.9261(2) 0.6582(2) 0.5413(2) 0.0309(8) Uani 1 1 d
C24 C 0.7710(2) 0.7331(2) 0.2535(2) 0.0289(8) Uani 1 1 d
H24 H 0.7861(17) 0.7735(19) 0.1937(18) 0.023(8) Uiso 1 1 d
C25 C 0.7807(2) 0.7730(2) 0.3182(2) 0.0298(8) Uani 1 1 d
H25 H 0.7517(18) 0.7431(19) 0.3706(18) 0.020(8) Uiso 1 1 d
C26 C 0.8491(2) 0.8306(2) 0.3227(2) 0.0281(8) Uani 1 1 d
H26 H 0.8507(16) 0.8344(17) 0.3803(17) 0.011(7) Uiso 1 1 d
C27 C 0.9244(2) 0.8704(2) 0.2600(2) 0.0258(7) Uani 1 1 d
H27 H 0.9136(18) 0.891(2) 0.1920(19) 0.035(8) Uiso 1 1 d
C28 C 0.7010(2) 0.6615(2) 0.2682(2) 0.0265(7) Uani 1 1 d
C29 C 0.7194(2) 0.5842(3) 0.2349(2) 0.0336(8) Uani 1 1 d
H29 H 0.7761(17) 0.5805(17) 0.1987(17) 0.016(7) Uiso 1 1 d
C30 C 0.6571(3) 0.5139(3) 0.2517(2) 0.0404(9) Uani 1 1 d
H30 H 0.6765(19) 0.461(2) 0.2270(19) 0.035(9) Uiso 1 1 d
C31 C 0.5730(3) 0.5208(3) 0.3002(2) 0.0451(10) Uani 1 1 d
H31 H 0.532(2) 0.469(2) 0.3131(19) 0.042(9) Uiso 1 1 d
C32 C 0.5518(3) 0.5973(3) 0.3318(3) 0.0487(11) Uani 1 1 d
H32 H 0.500(2) 0.605(2) 0.360(2) 0.045(11) Uiso 1 1 d
C33 C 0.6148(2) 0.6668(3) 0.3179(2) 0.0361(9) Uani 1 1 d
H33 H 0.603(2) 0.719(2) 0.343(2) 0.046(11) Uiso 1 1 d
C34 C 0.9920(2) 0.9278(2) 0.2780(2) 0.0261(7) Uani 1 1 d
C35 C 1.0650(2) 0.9662(3) 0.2169(2) 0.0381(9) Uani 1 1 d
H35 H 1.0719(18) 0.948(2) 0.1641(19) 0.029(8) Uiso 1 1 d
C36 C 1.1276(3) 1.0232(3) 0.2306(3) 0.0494(11) Uani 1 1 d
H36 H 1.178(2) 1.047(2) 0.185(2) 0.037(9) Uiso 1 1 d
C37 C 1.1186(2) 1.0419(3) 0.3070(2) 0.0397(9) Uani 1 1 d
H37 H 1.153(2) 1.083(2) 0.318(2) 0.042(10) Uiso 1 1 d
C38 C 1.0472(2) 1.0044(3) 0.3691(2) 0.0382(9) Uani 1 1 d
H39 H 1.038(2) 1.021(2) 0.425(2) 0.049(10) Uiso 1 1 d
C39 C 0.9851(2) 0.9486(2) 0.3547(2) 0.0324(8) Uani 1 1 d
H39 H 0.938(2) 0.925(2) 0.396(2) 0.043(10) Uiso 1 1 d
Ti' Ti 1.49777(4) 0.12192(4) 0.18884(4) 0.02414(15) Uani 1 1 d
Si' Si 1.37071(6) 0.29698(6) 0.17346(6) 0.0291(2) Uani 1 1 d
N' N 1.43896(16) 0.24575(16) 0.10194(16) 0.0254(6) Uani 1 1 d
C1' C 1.4054(2) 0.1926(2) 0.2735(2) 0.0295(8) Uani 1 1 d
C2' C 1.4977(2) 0.1768(2) 0.3049(2) 0.0284(8) Uani 1 1 d
H2' H 1.535(2) 0.224(2) 0.294(2) 0.041(10) Uiso 1 1 d
C3' C 1.5212(2) 0.0729(2) 0.35235(19) 0.0260(7) Uani 1 1 d
C4' C 1.4448(2) 0.0226(2) 0.34872(19) 0.0264(7) Uani 1 1 d
C5' C 1.3759(2) 0.0956(2) 0.2986(2) 0.0290(8) Uani 1 1 d
H5' H 1.3251(19) 0.077(2) 0.2850(18) 0.029(9) Uiso 1 1 d
C6' C 1.4077(3) 0.4146(3) 0.1769(3) 0.0402(9) Uani 1 1 d
H6D H 1.387(2) 0.479(3) 0.125(3) 0.076(13) Uiso 1 1 d
H6E H 1.387(2) 0.421(3) 0.231(3) 0.066(13) Uiso 1 1 d
H6F H 1.476(2) 0.408(2) 0.1763(19) 0.036(9) Uiso 1 1 d
C7' C 1.2400(3) 0.3106(3) 0.1667(3) 0.0442(10) Uani 1 1 d
H7'A H 1.2190(19) 0.242(2) 0.1728(19) 0.042(10) Uiso 1 1 d
H7'B H 1.205(2) 0.335(2) 0.213(2) 0.051(11) Uiso 1 1 d
H7'C H 1.219(2) 0.357(2) 0.114(2) 0.054(12) Uiso 1 1 d
C8' C 1.4318(2) 0.2936(2) 0.0057(2) 0.0313(8) Uani 1 1 d
C9' C 1.5227(3) 0.2727(3) -0.0454(3) 0.0492(11) Uani 1 1 d
H9D H 1.579(2) 0.301(2) -0.036(2) 0.055(12) Uiso 1 1 d
H9E H 1.538(2) 0.204(3) -0.037(2) 0.053(12) Uiso 1 1 d
H9F H 1.516(2) 0.308(2) -0.107(2) 0.050(10) Uiso 1 1 d
C10' C 1.4106(3) 0.4075(3) -0.0209(3) 0.0405(9) Uani 1 1 d
H10D H 1.463(2) 0.442(2) -0.004(2) 0.054(10) Uiso 1 1 d
H10E H 1.4101(17) 0.4417(19) -0.090(2) 0.027(8) Uiso 1 1 d
H10F H 1.344(2) 0.435(2) 0.0058(19) 0.036(9) Uiso 1 1 d
C11' C 1.3488(3) 0.2540(3) -0.0186(3) 0.0475(11) Uani 1 1 d
H11D H 1.358(2) 0.179(2) 0.006(2) 0.049(10) Uiso 1 1 d
H11E H 1.282(3) 0.284(3) 0.009(2) 0.074(13) Uiso 1 1 d
H11F H 1.349(2) 0.272(2) -0.086(2) 0.047(10) Uiso 1 1 d
C12' C 1.6019(2) 0.0193(2) 0.4020(2) 0.0294(8) Uani 1 1 d
C13' C 1.6779(2) 0.0685(3) 0.4058(2) 0.0334(8) Uani 1 1 d
H13' H 1.676(2) 0.136(2) 0.373(2) 0.040(10) Uiso 1 1 d
C14' C 1.7521(2) 0.0170(3) 0.4552(2) 0.0408(9) Uani 1 1 d
H14' H 1.808(2) 0.053(2) 0.454(2) 0.059(11) Uiso 1 1 d
C15' C 1.7525(2) -0.0840(3) 0.5029(2) 0.0420(9) Uani 1 1 d
H15' H 1.803(2) -0.123(2) 0.541(2) 0.041(9) Uiso 1 1 d
C16' C 1.6795(2) -0.1344(3) 0.5001(2) 0.0384(9) Uani 1 1 d
H16' H 1.6810(18) -0.204(2) 0.5304(19) 0.028(9) Uiso 1 1 d
C17' C 1.6015(2) -0.0850(2) 0.4497(2) 0.0299(8) Uani 1 1 d
C18' C 1.4433(2) -0.0836(2) 0.3985(2) 0.0303(8) Uani 1 1 d
C19' C 1.3633(2) -0.1326(3) 0.4024(2) 0.0371(9) Uani 1 1 d
H19' H 1.308(2) -0.092(2) 0.370(2) 0.055(11) Uiso 1 1 d
C20' C 1.3616(3) -0.2327(3) 0.4527(2) 0.0464(10) Uani 1 1 d
H20' H 1.307(3) -0.265(3) 0.461(3) 0.086(15) Uiso 1 1 d
C21' C 1.4370(3) -0.2851(3) 0.5004(3) 0.0504(11) Uani 1 1 d
H21' H 1.440(3) -0.357(3) 0.529(3) 0.085(14) Uiso 1 1 d
C22' C 1.5148(3) -0.2386(3) 0.4986(2) 0.0422(9) Uani 1 1 d
H22' H 1.5651(19) -0.277(2) 0.5355(19) 0.033(9) Uiso 1 1 d
C23' C 1.5202(2) -0.1369(2) 0.4492(2) 0.0338(8) Uani 1 1 d
C24' C 1.6477(2) 0.1259(2) 0.1429(2) 0.0252(7) Uani 1 1 d
H24' H 1.6271(18) 0.1554(19) 0.0852(19) 0.024(8) Uiso 1 1 d
C25' C 1.6399(2) 0.0235(2) 0.1896(2) 0.0299(8) Uani 1 1 d
H25' H 1.6735(16) -0.0055(17) 0.2387(16) 0.010(7) Uiso 1 1 d
C26' C 1.5682(2) -0.0314(2) 0.1851(2) 0.0305(8) Uani 1 1 d
H26' H 1.5658(19) -0.092(2) 0.236(2) 0.037(9) Uiso 1 1 d
C27' C 1.4903(2) 0.0057(2) 0.1323(2) 0.0309(8) Uani 1 1 d
H27' H 1.5002(19) 0.056(2) 0.082(2) 0.035(9) Uiso 1 1 d
C28' C 1.7205(2) 0.1812(2) 0.1556(2) 0.0276(7) Uani 1 1 d
C29' C 1.7126(2) 0.2858(2) 0.1181(2) 0.0342(9) Uani 1 1 d
H29' H 1.6582(19) 0.323(2) 0.0864(18) 0.031(8) Uiso 1 1 d
C30' C 1.7788(2) 0.3405(3) 0.1289(2) 0.0400(9) Uani 1 1 d
H30' H 1.7706(18) 0.415(2) 0.1029(19) 0.033(9) Uiso 1 1 d
C31' C 1.8542(3) 0.2913(3) 0.1785(3) 0.0433(10) Uani 1 1 d
H31' H 1.900(2) 0.325(2) 0.185(2) 0.060(12) Uiso 1 1 d
C32' C 1.8644(3) 0.1882(3) 0.2152(3) 0.0437(10) Uani 1 1 d
H32' H 1.917(2) 0.154(2) 0.245(2) 0.040(10) Uiso 1 1 d
C33' C 1.7989(2) 0.1337(3) 0.2036(2) 0.0329(8) Uani 1 1 d
H33' H 1.8077(18) 0.057(2) 0.2301(18) 0.034(9) Uiso 1 1 d
C34' C 1.4148(2) -0.0561(2) 0.1361(2) 0.0299(8) Uani 1 1 d
C35' C 1.3569(2) -0.0289(3) 0.0669(2) 0.0350(9) Uani 1 1 d
H35' H 1.3673(19) 0.027(2) 0.013(2) 0.036(9) Uiso 1 1 d
C36' C 1.2837(3) -0.0838(3) 0.0706(3) 0.0452(10) Uani 1 1 d
H36' H 1.247(2) -0.065(2) 0.022(2) 0.036(9) Uiso 1 1 d
C37' C 1.2657(3) -0.1661(3) 0.1425(3) 0.0520(11) Uani 1 1 d
H37' H 1.214(2) -0.201(2) 0.145(2) 0.043(10) Uiso 1 1 d
C38' C 1.3230(3) -0.1968(3) 0.2114(3) 0.0452(10) Uani 1 1 d
H38' H 1.312(2) -0.265(2) 0.265(2) 0.049(10) Uiso 1 1 d
C39' C 1.3975(2) -0.1421(3) 0.2067(2) 0.0381(9) Uani 1 1 d
H39' H 1.437(2) -0.166(2) 0.259(2) 0.051(10) Uiso 1 1 d

loop_
_atom_site_aniso_label
_atom_site_aniso_U_11
_atom_site_aniso_U_22
_atom_site_aniso_U_33
_atom_site_aniso_U_23
_atom_site_aniso_U_13
_atom_site_aniso_U_12
Ti 0.0242(3) 0.0214(3) 0.0240(4) -0.0064(3) -0.0024(3) -0.0016(2)
Si 0.0274(5) 0.0259(5) 0.0305(6) -0.0115(4) 0.0002(4) -0.0019(4)
N 0.0239(13) 0.0238(14) 0.0239(15) -0.0076(12) -0.0027(12) -0.0024(11)
C1 0.0281(17) 0.0213(17) 0.026(2) -0.0044(15) -0.0031(15) 0.0029(14)
C2 0.0325(19) 0.0210(17) 0.027(2) -0.0042(15) -0.0053(16) -0.0048(15)
C3 0.0322(18) 0.0203(17) 0.0229(19) -0.0049(14) -0.0090(15) 0.0003(14)
C4 0.0286(17) 0.0206(17) 0.028(2) -0.0060(15) -0.0089(15) 0.0014(14)
C5 0.0243(18) 0.0257(19) 0.036(2) -0.0035(16) -0.0086(17) -0.0004(15)
C6 0.039(2) 0.035(2) 0.047(3) -0.023(2) 0.004(2) -0.0037(19)
C7 0.036(2) 0.034(2) 0.051(3) -0.015(2) 0.003(2) 0.0006(19)
C8 0.0313(18) 0.0274(18) 0.0243(19) -0.0076(15) -0.0030(15) -0.0038(14)
C9 0.041(2) 0.041(2) 0.024(2) -0.0025(19) -0.0064(18) 0.0000(18)
C10 0.053(3) 0.049(3) 0.033(3) -0.016(2) -0.007(2) -0.005(2)
C11 0.040(2) 0.046(2) 0.031(2) 0.000(2) -0.0047(19) -0.013(2)
C12 0.0344(18) 0.0224(17) 0.025(2) -0.0046(15) -0.0028(15) 0.0009(14)
C13 0.040(2) 0.0282(19) 0.029(2) -0.0096(17) -0.0002(17) -0.0059(16)
C14 0.043(2) 0.040(2) 0.043(3) -0.0133(19) 0.0067(19) -0.0122(18)
C15 0.044(2) 0.060(3) 0.034(3) -0.015(2) 0.014(2) -0.012(2)
C16 0.054(3) 0.042(2) 0.031(2) -0.0172(19) -0.002(2) 0.0020(19)
C17 0.0392(19) 0.0237(18) 0.0207(19) 0.0006(15) -0.0053(16) 0.0057(15)
C18 0.0338(19) 0.0215(17) 0.029(2) -0.0051(15) -0.0098(16) 0.0023(14)
C19 0.042(2) 0.039(2) 0.038(3) -0.0113(19) -0.011(2) -0.0061(18)
C20 0.052(3) 0.039(2) 0.054(3) -0.019(2) -0.022(2) -0.004(2)
C21 0.071(3) 0.038(2) 0.039(3) -0.019(2) -0.021(2) 0.004(2)
C22 0.059(3) 0.037(2) 0.031(2) -0.0123(19) -0.009(2) 0.0011(19)
C23 0.039(2) 0.0237(18) 0.027(2) -0.0070(15) -0.0109(16) 0.0066(15)
C24 0.0256(17) 0.0289(19) 0.029(2) -0.0065(17) -0.0020(16) -0.0031(15)
C25 0.0203(17) 0.0314(19) 0.030(2) -0.0044(17) 0.0028(16) 0.0008(14)
C26 0.0250(18) 0.0257(18) 0.036(2) -0.0147(17) -0.0040(16) 0.0025(14)
C27 0.0261(17) 0.0225(17) 0.028(2) -0.0074(15) -0.0011(15) -0.0039(14)
C28 0.0225(16) 0.0265(18) 0.0268(19) -0.0034(15) -0.0072(14) -0.0027(14)
C29 0.0312(19) 0.039(2) 0.031(2) -0.0119(17) -0.0043(17) -0.0055(17)
C30 0.051(2) 0.038(2) 0.036(2) -0.0133(19) -0.0087(19) -0.0115(19)
C31 0.046(2) 0.047(2) 0.045(3) -0.010(2) -0.007(2) -0.025(2)
C32 0.033(2) 0.064(3) 0.047(3) -0.015(2) 0.007(2) -0.022(2)
C33 0.0313(19) 0.039(2) 0.039(2) -0.0140(19) -0.0006(17) -0.0074(17)
C34 0.0240(17) 0.0199(16) 0.032(2) -0.0074(15) -0.0032(15) 0.0020(13)
C35 0.042(2) 0.044(2) 0.034(2) -0.0189(19) 0.0015(18) -0.0131(18)
C36 0.041(2) 0.068(3) 0.049(3) -0.028(2) 0.011(2) -0.030(2)
C37 0.031(2) 0.052(2) 0.048(3) -0.030(2) -0.0015(19) -0.0131(18)
C38 0.041(2) 0.042(2) 0.038(2) -0.0213(19) -0.0020(18) -0.0057(17)
C39 0.0329(19) 0.0320(19) 0.036(2) -0.0170(17) 0.0085(17) -0.0125(16)
Ti' 0.0242(3) 0.0254(3) 0.0232(3) -0.0088(3) -0.0026(3) -0.0031(2)
Si' 0.0262(5) 0.0284(5) 0.0336(6) -0.0131(4) -0.0007(4) -0.0012(4)
N' 0.0271(14) 0.0229(14) 0.0277(16) -0.0094(12) -0.0082(12) -0.0013(11)
C1' 0.0273(18) 0.0330(19) 0.028(2) -0.0124(16) 0.0006(15) -0.0022(15)
C2' 0.0311(18) 0.033(2) 0.025(2) -0.0135(16) 0.0000(15) -0.0103(16)
C3' 0.0261(17) 0.0316(19) 0.0223(19) -0.0129(15) 0.0011(14) -0.0031(15)
C4' 0.0303(18) 0.0323(19) 0.0177(18) -0.0109(15) 0.0037(14) -0.0056(15)
C5' 0.0243(18) 0.038(2) 0.025(2) -0.0117(16) 0.0022(15) -0.0083(16)
C6' 0.041(2) 0.040(2) 0.045(3) -0.023(2) 0.003(2) -0.0073(19)
C7' 0.036(2) 0.039(2) 0.053(3) -0.013(2) -0.004(2) 0.0018(19)
C8' 0.041(2) 0.0256(18) 0.027(2) -0.0068(15) -0.0110(16) -0.0018(15)
C9' 0.065(3) 0.045(3) 0.026(2) -0.005(2) -0.003(2) 0.011(2)
C10' 0.056(3) 0.028(2) 0.036(3) -0.0079(18) -0.008(2) -0.0042(19)
C11' 0.073(3) 0.029(2) 0.042(3) -0.005(2) -0.034(2) -0.006(2)
C12' 0.0324(18) 0.036(2) 0.0234(19) -0.0161(16) -0.0022(15) -0.0013(16)
C13' 0.0324(19) 0.040(2) 0.031(2) -0.0165(18) -0.0015(16) -0.0014(17)
C14' 0.034(2) 0.056(3) 0.038(2) -0.022(2) -0.0066(18) -0.0015(19)
C15' 0.032(2) 0.061(3) 0.035(2) -0.024(2) -0.0065(18) 0.008(2)
C16' 0.045(2) 0.039(2) 0.025(2) -0.0095(18) -0.0024(17) 0.0055(19)
C17' 0.0331(18) 0.039(2) 0.0164(18) -0.0102(16) 0.0004(15) 0.0007(16)
C18' 0.0330(18) 0.036(2) 0.0231(19) -0.0124(16) 0.0063(15) -0.0075(16)
C19' 0.040(2) 0.042(2) 0.034(2) -0.0190(19) 0.0030(18) -0.0113(18)
C20' 0.066(3) 0.039(2) 0.038(2) -0.013(2) 0.004(2) -0.021(2)
C21' 0.076(3) 0.030(2) 0.044(3) -0.009(2) -0.006(2) -0.014(2)
C22' 0.064(3) 0.031(2) 0.031(2) -0.0100(18) -0.012(2) 0.001(2)
C23' 0.048(2) 0.031(2) 0.023(2) -0.0113(16) -0.0017(16) -0.0037(17)
C24' 0.0273(17) 0.0266(18) 0.0219(19) -0.0088(15) -0.0017(15) -0.0029(14)
C25' 0.0274(18) 0.034(2) 0.027(2) -0.0116(17) 0.0016(16) 0.0007(15)
C26' 0.0293(19) 0.0262(19) 0.035(2) -0.0123(17) -0.0026(16) 0.0026(15)
C27' 0.036(2) 0.028(2) 0.028(2) -0.0095(17) -0.0001(17) -0.0055(16)
C28' 0.0283(17) 0.0312(19) 0.0230(19) -0.0111(15) 0.0039(14) -0.0030(15)
C29' 0.0297(19) 0.030(2) 0.038(2) -0.0056(17) -0.0065(17) -0.0016(16)
C30' 0.047(2) 0.027(2) 0.046(2) -0.0116(18) -0.0019(19) -0.0102(18)
C31' 0.037(2) 0.040(2) 0.056(3) -0.016(2) -0.0058(19) -0.0138(19)
C32' 0.039(2) 0.040(2) 0.052(3) -0.014(2) -0.013(2) -0.0053(19)
C33' 0.0278(18) 0.030(2) 0.040(2) -0.0116(17) -0.0059(16) -0.0033(16)
C34' 0.0351(19) 0.0263(18) 0.036(2) -0.0203(16) -0.0028(16) -0.0021(15)
C35' 0.038(2) 0.030(2) 0.041(2) -0.0177(19) -0.0101(18) 0.0004(17)
C36' 0.042(2) 0.040(2) 0.065(3) -0.031(2) -0.021(2) 0.0067(19)
C37' 0.039(2) 0.043(3) 0.085(4) -0.033(2) -0.010(2) -0.008(2)
C38' 0.047(2) 0.044(2) 0.048(3) -0.017(2) -0.002(2) -0.0136(19)
C39' 0.047(2) 0.039(2) 0.031(2) -0.0112(18) -0.0038(18) -0.0155(18)

loop_
_atom_type_symbol
_atom_type_description
_atom_type_scat_dispersion_real
_atom_type_scat_dispersion_imag
_atom_type_scat_source
C C 0.0033 0.0016 'International Tables Vol C Tables 4.2.6.8 and 6.1.1.4'
H H 0.0000 0.0000 'International Tables Vol C Tables 4.2.6.8 and 6.1.1.4'
N N 0.0061 0.0033 'International Tables Vol C Tables 4.2.6.8 and 6.1.1.4'
Si Si 0.0817 0.0704 'International Tables Vol C Tables 4.2.6.8 and 6.1.1.4'
Ti Ti 0.2776 0.4457 'International Tables Vol C Tables 4.2.6.8 and 6.1.1.4'

loop_
_geom_angle_atom_site_label_1
_geom_angle_atom_site_label_2
_geom_angle_atom_site_label_3
_geom_angle
N Ti C24 102.01(11)
N Ti C27 105.47(11)
C24 Ti C27 93.40(11)
N Ti C1 77.78(10)
C24 Ti C1 128.30(12)
C27 Ti C1 137.19(11)
N Ti C26 135.84(11)
C24 Ti C26 69.01(12)
C27 Ti C26 36.81(11)
C1 Ti C26 142.65(12)
N Ti C5 98.22(11)
C24 Ti C5 149.94(13)
C27 Ti C5 102.39(12)
C1 Ti C5 36.65(11)
C26 Ti C5 110.04(12)
N Ti C2 100.47(11)
C24 Ti C2 95.63(12)
C27 Ti C2 150.04(12)
C1 Ti C2 36.59(10)
C26 Ti C2 123.02(12)
C5 Ti C2 58.68(11)
N Ti C25 133.13(11)
C24 Ti C25 36.46(11)
C27 Ti C25 68.65(11)
C1 Ti C25 139.12(12)
C26 Ti C25 35.31(10)
C5 Ti C25 128.65(13)
C2 Ti C25 103.63(11)
N Ti C4 131.28(10)
C24 Ti C4 120.76(12)
C27 Ti C4 94.81(11)
C1 Ti C4 58.24(11)
C26 Ti C4 84.41(11)
C5 Ti C4 33.45(10)
C2 Ti C4 56.23(11)
C25 Ti C4 95.41(11)
N Ti C3 133.11(10)
C24 Ti C3 94.04(11)
C27 Ti C3 117.31(11)
C1 Ti C3 58.19(10)
C26 Ti C3 91.05(11)
C5 Ti C3 56.01(11)
C2 Ti C3 33.61(10)
C25 Ti C3 82.54(11)
C4 Ti C3 32.73(9)
N Ti Si 37.37(7)
C24 Ti Si 119.10(9)
C27 Ti Si 131.45(8)
C1 Ti Si 40.56(8)
C26 Ti Si 168.18(8)
C5 Ti Si 67.73(9)
C2 Ti Si 66.53(8)
C25 Ti Si 154.80(9)
C4 Ti Si 97.26(7)
C3 Ti Si 96.66(7)
N Si C1 94.02(12)
N Si C6 116.21(16)
C1 Si C6 108.32(17)
N Si C7 118.28(16)
C1 Si C7 112.03(18)
C6 Si C7 107.1(2)
N Si Ti 43.11(8)
C1 Si Ti 51.10(9)
C6 Si Ti 120.54(14)
C7 Si Ti 132.18(15)
C8 N Si 121.27(19)
C8 N Ti 139.19(18)
Si N Ti 99.52(11)
C2 C1 C5 105.1(3)
C2 C1 Si 121.4(2)
C5 C1 Si 124.5(2)
C2 C1 Ti 75.15(17)
C5 C1 Ti 75.09(17)
Si C1 Ti 88.34(11)
C3 C2 C1 109.7(3)
C3 C2 Ti 81.16(18)
C1 C2 Ti 68.25(16)
C3 C2 H2 127.0(18)
C1 C2 H2 123.3(18)
Ti C2 H2 118.5(17)
C2 C3 C4 107.5(3)
C2 C3 C12 130.9(3)
C4 C3 C12 121.6(3)
C2 C3 Ti 65.23(17)
C4 C3 Ti 73.35(17)
C12 C3 Ti 127.2(2)
C5 C4 C3 107.7(3)
C5 C4 C18 131.7(3)
C3 C4 C18 120.4(3)
C5 C4 Ti 65.51(17)
C3 C4 Ti 73.93(16)
C18 C4 Ti 129.44(19)
C4 C5 C1 110.0(3)
C4 C5 Ti 81.04(18)
C1 C5 Ti 68.26(16)
C4 C5 H5 126(2)
C1 C5 H5 124(2)
Ti C5 H5 118(2)
Si C6 H6A 108.3(19)
Si C6 H6B 112(2)
H6A C6 H6B 108(3)
Si C6 H6C 109(2)
H6A C6 H6C 114(3)
H6B C6 H6C 105(3)
Si C7 H7A 109(2)
Si C7 H7B 115.7(18)
H7A C7 H7B 112(3)
Si C7 H7C 113.2(19)
H7A C7 H7C 104(3)
H7B C7 H7C 103(3)
N C8 C9 112.1(3)
N C8 C11 109.2(3)
C9 C8 C11 108.1(3)
N C8 C10 111.2(3)
C9 C8 C10 107.4(3)
C11 C8 C10 108.7(3)
C8 C9 H9A 111.5(15)
C8 C9 H9B 111(2)
H9A C9 H9B 108(2)
C8 C9 H9C 112.8(18)
H9A C9 H9C 102(3)
H9B C9 H9C 111(3)
C8 C10 H10A 107(2)
C8 C10 H10B 112.0(17)
H10A C10 H10B 104(3)
C8 C10 H10C 113.0(18)
H10A C10 H10C 116(3)
H10B C10 H10C 105(3)
C8 C11 H11A 112.4(18)
C8 C11 H11B 109.7(16)
H11A C11 H11B 107(2)
C8 C11 H11C 110.9(15)
H11A C11 H11C 106(2)
H11B C11 H11C 111(2)
C13 C12 C17 119.5(3)
C13 C12 C3 122.2(3)
C17 C12 C3 118.3(3)
C14 C13 C12 121.3(3)
C14 C13 H13 123.2(16)
C12 C13 H13 115.5(16)
C13 C14 C15 119.4(4)
C13 C14 H14 119.0(19)
C15 C14 H14 121.3(19)
C16 C15 C14 121.0(4)
C16 C15 H15 117(2)
C14 C15 H15 122(2)
C15 C16 C17 122.0(4)
C15 C16 H16 117.8(17)
C17 C16 H16 120.2(17)
C16 C17 C12 116.9(3)
C16 C17 C23 123.0(3)
C12 C17 C23 120.1(3)
C19 C18 C23 119.0(3)
C19 C18 C4 122.1(3)
C23 C18 C4 118.9(3)
C20 C19 C18 122.1(4)
C20 C19 H19 121.6(18)
C18 C19 H19 116.2(18)
C19 C20 C21 119.1(4)
C19 C20 H20 118(2)
C21 C20 H20 123(2)
C22 C21 C20 120.3(4)
C22 C21 H21 121(2)
C20 C21 H21 119(2)
C21 C22 C23 121.6(4)
C21 C22 H22 116.5(19)
C23 C22 H22 121.8(19)
C18 C23 C22 117.9(3)
C18 C23 C17 120.7(3)
C22 C23 C17 121.4(3)
C25 C24 C28 120.4(3)
C25 C24 Ti 76.47(18)
C28 C24 Ti 133.8(2)
C25 C24 H24 117.5(16)
C28 C24 H24 116.0(15)
Ti C24 H24 83.5(15)
C26 C25 C24 129.7(3)
C26 C25 Ti 71.88(18)
C24 C25 Ti 67.07(18)
C26 C25 H25 111.8(17)
C24 C25 H25 115.6(17)
Ti C25 H25 126.7(17)
C25 C26 C27 129.0(3)
C25 C26 Ti 72.81(19)
C27 C26 Ti 68.06(18)
C25 C26 H26 113.8(14)
C27 C26 H26 116.4(14)
Ti C26 H26 131.4(14)
C26 C27 C34 121.0(3)
C26 C27 Ti 75.13(17)
C34 C27 Ti 136.5(2)
C26 C27 H27 118.3(14)
C34 C27 H27 114.2(14)
Ti C27 H27 83.7(14)
C29 C28 C33 117.1(3)
C29 C28 C24 121.1(3)
C33 C28 C24 121.8(3)
C30 C29 C28 121.9(4)
C30 C29 H29 119.2(15)
C28 C29 H29 118.9(15)
C31 C30 C29 120.0(4)
C31 C30 H30 123.6(17)
C29 C30 H30 116.4(17)
C32 C31 C30 119.5(4)
C32 C31 H31 121.9(18)
C30 C31 H31 118.5(18)
C31 C32 C33 121.2(4)
C31 C32 H32 122(2)
C33 C32 H32 117(2)
C32 C33 C28 120.2(4)
C32 C33 H33 122.3(19)
C28 C33 H33 117.4(19)
C35 C34 C39 116.3(3)
C35 C34 C27 120.7(3)
C39 C34 C27 123.0(3)
C34 C35 C36 122.1(3)
C34 C35 H35 116.3(16)
C36 C35 H35 121.5(16)
C37 C36 C35 119.8(4)
C37 C36 H36 122.8(18)
C35 C36 H36 117.4(18)
C36 C37 C38 119.5(3)
C36 C37 H37 125(2)
C38 C37 H37 116(2)
C37 C38 C39 120.3(4)
C37 C38 H39 120.1(17)
C39 C38 H39 119.5(17)
C38 C39 C34 122.0(3)
C38 C39 H39 119(2)
C34 C39 H39 119(2)
N' Ti' C24' 101.47(11)
N' Ti' C27' 102.96(11)
C24' Ti' C27' 89.51(12)
N' Ti' C1' 78.23(11)
C24' Ti' C1' 132.49(11)
C27' Ti' C1' 137.46(12)
N' Ti' C25' 133.64(11)
C24' Ti' C25' 36.55(10)
C27' Ti' C25' 68.17(12)
C1' Ti' C25' 139.77(12)
N' Ti' C26' 134.49(12)
C24' Ti' C26' 68.25(11)
C27' Ti' C26' 36.47(11)
C1' Ti' C26' 142.18(12)
C25' Ti' C26' 35.78(10)
N' Ti' C5' 99.29(11)
C24' Ti' C5' 152.13(12)
C27' Ti' C5' 103.76(12)
C1' Ti' C5' 36.39(10)
C25' Ti' C5' 127.06(12)
C26' Ti' C5' 108.70(12)
N' Ti' C2' 100.11(11)
C24' Ti' C2' 99.36(12)
C27' Ti' C2' 153.08(13)
C1' Ti' C2' 36.67(10)
C25' Ti' C2' 104.79(12)
C26' Ti' C2' 124.98(12)
C5' Ti' C2' 58.55(11)
N' Ti' C3' 132.44(10)
C24' Ti' C3' 96.75(11)
C27' Ti' C3' 120.86(12)
C1' Ti' C3' 57.55(10)
C25' Ti' C3' 83.15(11)
C26' Ti' C3' 93.06(11)
C5' Ti' C3' 55.39(10)
C2' Ti' C3' 33.19(10)
N' Ti' C4' 131.67(10)
C24' Ti' C4' 121.62(11)
C27' Ti' C4' 98.52(11)
C1' Ti' C4' 57.25(10)
C25' Ti' C4' 94.52(11)
C26' Ti' C4' 85.10(11)
C5' Ti' C4' 33.06(9)
C2' Ti' C4' 55.24(11)
C3' Ti' C4' 31.85(8)
N' Ti' Si' 37.52(7)
C24' Ti' Si' 122.87(8)
C27' Ti' Si' 128.08(9)
C1' Ti' Si' 40.72(8)
C25' Ti' Si' 158.44(8)
C26' Ti' Si' 164.12(8)
C5' Ti' Si' 67.26(8)
C2' Ti' Si' 67.14(8)
C3' Ti' Si' 96.45(7)
C4' Ti' Si' 96.33(7)
N' Si' C1' 95.54(13)
N' Si' C7' 115.47(17)
C1' Si' C7' 109.97(17)
N' Si' C6' 115.97(16)
C1' Si' C6' 108.27(17)
C7' Si' C6' 110.35(19)
N' Si' Ti' 43.91(8)
C1' Si' Ti' 51.65(10)
C7' Si' Ti' 126.26(14)
C6' Si' Ti' 123.25(13)
C8' N' Si' 121.01(19)
C8' N' Ti' 140.08(19)
Si' N' Ti' 98.57(12)
C5' C1' C2' 105.6(3)
C5' C1' Si' 123.3(2)
C2' C1' Si' 122.4(2)
C5' C1' Ti' 75.84(18)
C2' C1' Ti' 75.80(18)
Si' C1' Ti' 87.63(13)
C3' C2' C1' 109.5(3)
C3' C2' Ti' 83.38(19)
C1' C2' Ti' 67.52(17)
C3' C2' H2' 125.6(19)
C1' C2' H2' 124.8(19)
Ti' C2' H2' 113(2)
C4' C3' C2' 107.2(3)
C4' C3' C12' 121.3(3)
C2' C3' C12' 131.3(3)
C4' C3' Ti' 74.12(17)
C2' C3' Ti' 63.43(17)
C12' C3' Ti' 130.5(2)
C3' C4' C5' 107.8(3)
C3' C4' C18' 120.5(3)
C5' C4' C18' 131.4(3)
C3' C4' Ti' 74.02(17)
C5' C4' Ti' 63.26(16)
C18' C4' Ti' 133.3(2)
C4' C5' C1' 109.8(3)
C4' C5' Ti' 83.68(18)
C1' C5' Ti' 67.77(17)
C4' C5' H5' 120.7(18)
C1' C5' H5' 129.4(18)
Ti' C5' H5' 113.2(19)
Si' C6' H6D 114.1(19)
Si' C6' H6E 110(2)
H6D C6' H6E 112(3)
Si' C6' H6F 108.9(17)
H6D C6' H6F 108(3)
H6E C6' H6F 103(3)
Si' C7' H7'A 109.8(15)
Si' C7' H7'B 111.2(18)
H7'A C7' H7'B 110(2)
Si' C7' H7'C 114(2)
H7'A C7' H7'C 107(3)
H7'B C7' H7'C 105(3)
N' C8' C9' 112.4(3)
N' C8' C10' 110.7(3)
C9' C8' C10' 107.0(3)
N' C8' C11' 108.1(3)
C9' C8' C11' 110.3(3)
C10' C8' C11' 108.2(3)
C8' C9' H9D 115(2)
C8' C9' H9E 113(2)
H9D C9' H9E 110(3)
C8' C9' H9F 109.6(19)
H9D C9' H9F 102(3)
H9E C9' H9F 107(3)
C8' C10' H10D 113.9(16)
C8' C10' H10E 110.4(14)
H10D C10' H10E 105(2)
C8' C10' H10F 115.8(14)
H10D C10' H10F 105(2)
H10E C10' H10F 107(2)
C8' C11' H11D 108.6(17)
C8' C11' H11E 107.9(18)
H11D C11' H11E 112(3)
C8' C11' H11F 111.8(16)
H11D C11' H11F 104(2)
H11E C11' H11F 112(2)
C13' C12' C17' 119.9(3)
C13' C12' C3' 121.7(3)
C17' C12' C3' 118.4(3)
C14' C13' C12' 120.8(3)
C14' C13' H13' 121.9(18)
C12' C13' H13' 117.4(18)
C13' C14' C15' 120.2(4)
C13' C14' H14' 119.2(18)
C15' C14' H14' 120.4(18)
C16' C15' C14' 120.4(4)
C16' C15' H15' 117.1(17)
C14' C15' H15' 122.4(17)
C15' C16' C17' 121.7(3)
C15' C16' H16' 120.7(17)
C17' C16' H16' 117.6(17)
C16' C17' C12' 117.0(3)
C16' C17' C23' 122.4(3)
C12' C17' C23' 120.5(3)
C23' C18' C19' 119.6(3)
C23' C18' C4' 119.1(3)
C19' C18' C4' 121.2(3)
C20' C19' C18' 120.4(4)
C20' C19' H19' 121.4(18)
C18' C19' H19' 118.2(18)
C21' C20' C19' 120.1(4)
C21' C20' H20' 118(2)
C19' C20' H20' 121(2)
C20' C21' C22' 120.5(4)
C20' C21' H21' 120(2)
C22' C21' H21' 119(2)
C21' C22' C23' 122.0(4)
C21' C22' H22' 118.2(16)
C23' C22' H22' 119.7(17)
C22' C23' C18' 117.4(3)
C22' C23' C17' 122.5(3)
C18' C23' C17' 120.1(3)
C25' C24' C28' 124.1(3)
C25' C24' Ti' 75.87(18)
C28' C24' Ti' 131.2(2)
C25' C24' H24' 119.1(16)
C28' C24' H24' 111.1(15)
Ti' C24' H24' 87.0(16)
C24' C25' C26' 126.7(3)
C24' C25' Ti' 67.58(17)
C26' C25' Ti' 72.49(18)
C24' C25' H25' 116.0(15)
C26' C25' H25' 114.8(15)
Ti' C25' H25' 122.3(15)
C25' C26' C27' 126.7(3)
C25' C26' Ti' 71.73(18)
C27' C26' Ti' 68.43(18)
C25' C26' H26' 110.5(17)
C27' C26' H26' 120.0(17)
Ti' C26' H26' 121.6(18)
C26' C27' C34' 122.8(3)
C26' C27' Ti' 75.10(19)
C34' C27' Ti' 132.7(2)
C26' C27' H27' 115.5(18)
C34' C27' H27' 116.8(18)
Ti' C27' H27' 82.5(19)
C33' C28' C29' 117.0(3)
C33' C28' C24' 123.1(3)
C29' C28' C24' 119.9(3)
C30' C29' C28' 121.8(3)
C30' C29' H29' 117.2(16)
C28' C29' H29' 121.0(16)
C31' C30' C29' 119.7(3)
C31' C30' H30' 120.3(16)
C29' C30' H30' 120.0(16)
C30' C31' C32' 119.9(4)
C30' C31' H31' 122(2)
C32' C31' H31' 118(2)
C31' C32' C33' 120.4(4)
C31' C32' H32' 120.4(18)
C33' C32' H32' 119.0(18)
C32' C33' C28' 121.3(3)
C32' C33' H33' 120.1(15)
C28' C33' H33' 118.6(15)
C39' C34' C35' 116.8(3)
C39' C34' C27' 122.8(3)
C35' C34' C27' 120.4(3)
C36' C35' C34' 121.2(4)
C36' C35' H35' 116.3(17)
C34' C35' H35' 122.4(17)
C37' C36' C35' 120.9(4)
C37' C36' H36' 119.6(18)
C35' C36' H36' 119.4(18)
C36' C37' C38' 119.6(4)
C36' C37' H37' 120.1(19)
C38' C37' H37' 120.3(19)
C37' C38' C39' 119.3(4)
C37' C38' H38' 118.8(16)
C39' C38' H38' 121.8(16)
C34' C39' C38' 122.2(3)
C34' C39' H39' 120.7(17)
C38' C39' H39' 117.0(17)

loop_
_geom_bond_atom_site_label_1
_geom_bond_atom_site_label_2
_geom_bond_distance
Ti N 1.976(2)
Ti C24 2.190(3)
Ti C27 2.207(3)
Ti C1 2.221(3)
Ti C26 2.300(3)
Ti C5 2.310(3)
Ti C2 2.311(3)
Ti C25 2.312(3)
Ti C4 2.507(3)
Ti C3 2.515(3)
Ti Si 2.8520(11)
Si N 1.755(2)
Si C1 1.855(3)
Si C6 1.861(4)
Si C7 1.861(4)
N C8 1.504(4)
C1 C2 1.425(4)
C1 C5 1.427(4)
C2 C3 1.409(4)
C2 H2 0.91(2)
C3 C4 1.415(4)
C3 C12 1.442(4)
C4 C5 1.399(4)
C4 C18 1.452(4)
C5 H5 0.84(3)
C6 H6A 0.91(3)
C6 H6B 0.99(3)
C6 H6C 0.90(3)
C7 H7A 0.90(3)
C7 H7B 1.00(3)
C7 H7C 0.92(3)
C8 C9 1.525(4)
C8 C11 1.526(4)
C8 C10 1.527(5)
C9 H9A 1.06(3)
C9 H9B 0.98(4)
C9 H9C 0.97(3)
C10 H10A 0.95(3)
C10 H10B 1.12(4)
C10 H10C 0.97(3)
C11 H11A 0.99(3)
C11 H11B 1.01(3)
C11 H11C 1.00(3)
C12 C13 1.401(4)
C12 C17 1.427(4)
C13 C14 1.370(5)
C13 H13 0.98(3)
C14 C15 1.375(5)
C14 H14 1.03(3)
C15 C16 1.366(5)
C15 H15 0.88(4)
C16 C17 1.400(5)
C16 H16 0.93(3)
C17 C23 1.474(4)
C18 C19 1.403(4)
C18 C23 1.408(4)
C19 C20 1.371(5)
C19 H19 0.87(3)
C20 C21 1.381(5)
C20 H20 0.92(3)
C21 C22 1.381(5)
C21 H21 0.98(3)
C22 C23 1.408(5)
C22 H22 0.95(3)
C24 C25 1.413(4)
C24 C28 1.480(4)
C24 H24 0.96(3)
C25 C26 1.399(4)
C25 H25 0.89(3)
C26 C27 1.426(4)
C26 H26 0.98(2)
C27 C34 1.481(4)
C27 H27 1.08(3)
C28 C29 1.388(4)
C28 C33 1.401(4)
C29 C30 1.379(4)
C29 H29 0.95(3)
C30 C31 1.371(5)
C30 H30 0.98(3)
C31 C32 1.361(5)
C31 H31 0.97(3)
C32 C33 1.386(5)
C32 H32 0.84(3)
C33 H33 0.96(3)
C34 C35 1.386(4)
C34 C39 1.392(4)
C35 C36 1.391(4)
C35 H35 0.98(3)
C36 C37 1.370(5)
C36 H36 0.97(3)
C37 C38 1.374(5)
C37 H37 0.91(3)
C38 C39 1.376(4)
C38 H39 1.02(3)
C39 H39 0.91(3)
Ti' N' 1.978(2)
Ti' C24' 2.183(3)
Ti' C27' 2.213(3)
Ti' C1' 2.214(3)
Ti' C25' 2.290(3)
Ti' C26' 2.300(3)
Ti' C5' 2.319(3)
Ti' C2' 2.323(3)
Ti' C3' 2.580(3)
Ti' C4' 2.581(3)
Ti' Si' 2.8209(10)
Si' N' 1.738(3)
Si' C1' 1.842(3)
Si' C7' 1.860(4)
Si' C6' 1.870(4)
N' C8' 1.493(4)
C1' C5' 1.419(4)
C1' C2' 1.431(4)
C2' C3' 1.422(4)
C2' H2' 0.89(3)
C3' C4' 1.416(4)
C3' C12' 1.446(4)
C4' C5' 1.417(4)
C4' C18' 1.449(4)
C5' H5' 0.89(3)
C6' H6D 1.04(4)
C6' H6E 0.94(4)
C6' H6F 0.96(3)
C7' H7'A 1.04(3)
C7' H7'B 1.01(3)
C7' H7'C 0.93(3)
C8' C9' 1.511(5)
C8' C10' 1.525(4)
C8' C11' 1.544(4)
C9' H9D 1.01(3)
C9' H9E 0.94(3)
C9' H9F 0.97(3)
C10' H10D 1.07(3)
C10' H10E 1.07(3)
C10' H10F 1.08(3)
C11' H11D 1.00(3)
C11' H11E 1.10(4)
C11' H11F 1.05(3)
C12' C13' 1.403(4)
C12' C17' 1.418(4)
C13' C14' 1.367(4)
C13' H13' 0.93(3)
C14' C15' 1.376(5)
C14' H14' 1.00(3)
C15' C16' 1.371(5)
C15' H15' 0.99(3)
C16' C17' 1.412(4)
C16' H16' 0.94(3)
C17' C23' 1.476(4)
C18' C23' 1.414(4)
C18' C19' 1.414(4)
C19' C20' 1.377(5)
C19' H19' 0.99(3)
C20' C21' 1.370(5)
C20' H20' 0.94(3)
C21' C22' 1.373(5)
C21' H21' 0.97(4)
C22' C23' 1.400(4)
C22' H22' 0.97(3)
C24' C25' 1.406(4)
C24' C28' 1.478(4)
C24' H24' 0.95(3)
C25' C26' 1.410(4)
C25' H25' 0.92(2)
C26' C27' 1.415(4)
C26' H26' 0.96(3)
C27' C34' 1.480(4)
C27' H27' 0.89(3)
C28' C33' 1.394(4)
C28' C29' 1.396(4)
C29' C30' 1.384(4)
C29' H29' 0.97(3)
C30' C31' 1.375(5)
C30' H30' 0.99(3)
C31' C32' 1.375(5)
C31' H31' 0.92(3)
C32' C33' 1.379(4)
C32' H32' 0.92(3)
C33' H33' 1.02(3)
C34' C39' 1.385(4)
C34' C35' 1.396(4)
C35' C36' 1.385(4)
C35' H35' 0.97(3)
C36' C37' 1.368(5)
C36' H36' 0.95(3)
C37' C38' 1.382(5)
C37' H37' 0.94(3)
C38' C39' 1.396(4)
C38' H38' 1.07(3)
C39' H39' 1.01(3)

loop_
_geom_torsion_atom_site_label_1
_geom_torsion_atom_site_label_2
_geom_torsion_atom_site_label_3
_geom_torsion_atom_site_label_4
_geom_torsion
C24 Ti Si N 70.34(15)
C27 Ti Si N -55.26(15)
C1 Ti Si N -173.52(16)
C26 Ti Si N -60.9(4)
C5 Ti Si N -142.26(14)
C2 Ti Si N 153.50(14)
C25 Ti Si N 82.1(2)
C4 Ti Si N -158.28(12)
C3 Ti Si N 168.75(12)
N Ti Si C1 173.52(16)
C24 Ti Si C1 -116.14(16)
C27 Ti Si C1 118.26(16)
C26 Ti Si C1 112.7(4)
C5 Ti Si C1 31.26(13)
C2 Ti Si C1 -32.98(14)
C25 Ti Si C1 -104.4(2)
C4 Ti Si C1 15.24(13)
C3 Ti Si C1 -17.73(13)
N Ti Si C6 -96.9(2)
C24 Ti Si C6 -26.5(2)
C27 Ti Si C6 -152.1(2)
C1 Ti Si C6 89.6(2)
C26 Ti Si C6 -157.7(4)
C5 Ti Si C6 120.85(19)
C2 Ti Si C6 56.61(19)
C25 Ti Si C6 -14.8(3)
C4 Ti Si C6 104.83(18)
C3 Ti Si C6 71.86(18)
N Ti Si C7 88.1(2)
C24 Ti Si C7 158.5(2)
C27 Ti Si C7 32.9(2)
C1 Ti Si C7 -85.4(2)
C26 Ti Si C7 27.3(5)
C5 Ti Si C7 -54.1(2)
C2 Ti Si C7 -118.4(2)
C25 Ti Si C7 170.3(3)
C4 Ti Si C7 -70.1(2)
C3 Ti Si C7 -103.1(2)
C1 Si N C8 176.0(2)
C6 Si N C8 -71.3(3)
C7 Si N C8 58.3(3)
Ti Si N C8 -179.0(2)
C1 Si N Ti -5.05(13)
C6 Si N Ti 107.64(18)
C7 Si N Ti -122.75(19)
C24 Ti N C8 55.9(3)
C27 Ti N C8 -41.1(3)
C1 Ti N C8 -177.0(3)
C26 Ti N C8 -16.2(3)
C5 Ti N C8 -146.4(3)
C2 Ti N C8 154.1(3)
C25 Ti N C8 34.0(3)
C4 Ti N C8 -152.1(2)
C3 Ti N C8 163.3(2)
Si Ti N C8 178.7(3)
C24 Ti N Si -122.73(12)
C27 Ti N Si 140.27(11)
C1 Ti N Si 4.31(11)
C26 Ti N Si 165.12(12)
C5 Ti N Si 34.91(12)
C2 Ti N Si -24.60(13)
C25 Ti N Si -144.69(13)
C4 Ti N Si 29.24(16)
C3 Ti N Si -15.40(17)
N Si C1 C2 75.9(2)
C6 Si C1 C2 -43.4(3)
C7 Si C1 C2 -161.4(3)
Ti Si C1 C2 71.5(2)
N Si C1 C5 -66.2(3)
C6 Si C1 C5 174.5(3)
C7 Si C1 C5 56.6(3)
Ti Si C1 C5 -70.6(2)
N Si C1 Ti 4.43(11)
C6 Si C1 Ti -114.88(16)
C7 Si C1 Ti 127.17(16)
N Ti C1 C2 -127.12(19)
C24 Ti C1 C2 -31.4(3)
C27 Ti C1 C2 133.2(2)
C26 Ti C1 C2 75.0(3)
C5 Ti C1 C2 110.5(3)
C25 Ti C1 C2 17.8(3)
C4 Ti C1 C2 74.75(19)
C3 Ti C1 C2 36.04(17)
Si Ti C1 C2 -123.1(2)
N Ti C1 C5 122.41(19)
C24 Ti C1 C5 -141.8(2)
C27 Ti C1 C5 22.7(3)
C26 Ti C1 C5 -35.4(3)
C2 Ti C1 C5 -110.5(3)
C25 Ti C1 C5 -92.6(2)
C4 Ti C1 C5 -35.71(17)
C3 Ti C1 C5 -74.4(2)
Si Ti C1 C5 126.4(2)
N Ti C1 Si -4.02(10)
C24 Ti C1 Si 91.74(16)
C27 Ti C1 Si -103.69(17)
C26 Ti C1 Si -161.85(14)
C5 Ti C1 Si -126.4(2)
C2 Ti C1 Si 123.1(2)
C25 Ti C1 Si 140.94(15)
C4 Ti C1 Si -162.14(16)
C3 Ti C1 Si 159.15(16)
C5 C1 C2 C3 -1.8(3)
Si C1 C2 C3 -150.1(2)
Ti C1 C2 C3 -71.4(2)
C5 C1 C2 Ti 69.68(19)
Si C1 C2 Ti -78.66(19)
N Ti C2 C3 167.82(17)
C24 Ti C2 C3 -88.83(19)
C27 Ti C2 C3 18.1(3)
C1 Ti C2 C3 115.4(3)
C26 Ti C2 C3 -20.2(2)
C5 Ti C2 C3 74.5(2)
C25 Ti C2 C3 -52.7(2)
C4 Ti C2 C3 34.70(17)
Si Ti C2 C3 151.83(19)
N Ti C2 C1 52.42(19)
C24 Ti C2 C1 155.8(2)
C27 Ti C2 C1 -97.3(3)
C26 Ti C2 C1 -135.65(19)
C5 Ti C2 C1 -40.89(19)
C25 Ti C2 C1 -168.10(19)
C4 Ti C2 C1 -80.71(19)
C3 Ti C2 C1 -115.4(3)
Si Ti C2 C1 36.43(16)
C1 C2 C3 C4 1.5(3)
Ti C2 C3 C4 -61.6(2)
C1 C2 C3 C12 -178.2(3)
Ti C2 C3 C12 118.8(3)
C1 C2 C3 Ti 63.0(2)
N Ti C3 C2 -16.5(2)
C24 Ti C3 C2 94.1(2)
C27 Ti C3 C2 -169.96(18)
C1 Ti C3 C2 -39.32(18)
C26 Ti C3 C2 163.13(19)
C5 Ti C3 C2 -83.2(2)
C25 Ti C3 C2 128.8(2)
C4 Ti C3 C2 -118.9(3)
Si Ti C3 C2 -25.84(18)
N Ti C3 C4 102.41(19)
C24 Ti C3 C4 -146.98(19)
C27 Ti C3 C4 -51.0(2)
C1 Ti C3 C4 79.60(19)
C26 Ti C3 C4 -77.95(19)
C5 Ti C3 C4 35.69(18)
C2 Ti C3 C4 118.9(3)
C25 Ti C3 C4 -112.31(19)
Si Ti C3 C4 93.07(17)
N Ti C3 C12 -140.2(2)
C24 Ti C3 C12 -29.6(3)
C27 Ti C3 C12 66.3(3)
C1 Ti C3 C12 -163.0(3)
C26 Ti C3 C12 39.4(3)
C5 Ti C3 C12 153.1(3)
C2 Ti C3 C12 -123.7(3)
C25 Ti C3 C12 5.1(3)
C4 Ti C3 C12 117.4(3)
Si Ti C3 C12 -149.5(3)
C2 C3 C4 C5 -0.5(3)
C12 C3 C4 C5 179.2(3)
Ti C3 C4 C5 -57.0(2)
C2 C3 C4 C18 -176.9(3)
C12 C3 C4 C18 2.9(4)
Ti C3 C4 C18 126.7(3)
C2 C3 C4 Ti 56.4(2)
C12 C3 C4 Ti -123.8(3)
N Ti C4 C5 10.2(2)
C24 Ti C4 C5 157.88(19)
C27 Ti C4 C5 -105.3(2)
C1 Ti C4 C5 39.21(18)
C26 Ti C4 C5 -140.6(2)
C2 Ti C4 C5 83.0(2)
C25 Ti C4 C5 -174.2(2)
C3 Ti C4 C5 118.6(3)
Si Ti C4 C5 27.61(19)
N Ti C4 C3 -108.42(19)
C24 Ti C4 C3 39.2(2)
C27 Ti C4 C3 136.10(18)
C1 Ti C4 C3 -79.44(19)
C26 Ti C4 C3 100.74(19)
C5 Ti C4 C3 -118.6(3)
C2 Ti C4 C3 -35.65(17)
C25 Ti C4 C3 67.14(19)
Si Ti C4 C3 -91.03(17)
N Ti C4 C18 135.2(3)
C24 Ti C4 C18 -77.2(3)
C27 Ti C4 C18 19.7(3)
C1 Ti C4 C18 164.1(3)
C26 Ti C4 C18 -15.7(3)
C5 Ti C4 C18 124.9(4)
C2 Ti C4 C18 -152.1(3)
C25 Ti C4 C18 -49.3(3)
C3 Ti C4 C18 -116.4(4)
Si Ti C4 C18 152.6(3)
C3 C4 C5 C1 -0.6(3)
C18 C4 C5 C1 175.2(3)
Ti C4 C5 C1 -62.9(2)
C3 C4 C5 Ti 62.3(2)
C18 C4 C5 Ti -122.0(3)
C2 C1 C5 C4 1.4(3)
Si C1 C5 C4 148.5(2)
Ti C1 C5 C4 71.1(2)
C2 C1 C5 Ti -69.72(19)
Si C1 C5 Ti 77.3(2)
N Ti C5 C4 -172.25(18)
C24 Ti C5 C4 -40.2(3)
C27 Ti C5 C4 79.8(2)
C1 Ti C5 C4 -115.8(3)
C26 Ti C5 C4 42.2(2)
C2 Ti C5 C4 -75.0(2)
C25 Ti C5 C4 7.4(3)
C3 Ti C5 C4 -34.91(17)
Si Ti C5 C4 -150.2(2)
N Ti C5 C1 -56.48(19)
C24 Ti C5 C1 75.5(3)
C27 Ti C5 C1 -164.40(18)
C26 Ti C5 C1 158.02(18)
C2 Ti C5 C1 40.83(18)
C25 Ti C5 C1 123.2(2)
C4 Ti C5 C1 115.8(3)
C3 Ti C5 C1 80.87(19)
Si Ti C5 C1 -34.43(16)
Si N C8 C9 157.9(2)
Ti N C8 C9 -20.5(4)
Si N C8 C11 -82.3(3)
Ti N C8 C11 99.2(3)
Si N C8 C10 37.6(3)
Ti N C8 C10 -140.8(3)
C2 C3 C12 C13 -0.2(5)
C4 C3 C12 C13 -179.9(3)
Ti C3 C12 C13 87.5(3)
C2 C3 C12 C17 178.6(3)
C4 C3 C12 C17 -1.1(4)
Ti C3 C12 C17 -93.7(3)
C17 C12 C13 C14 0.2(5)
C3 C12 C13 C14 179.0(3)
C12 C13 C14 C15 -0.3(5)
C13 C14 C15 C16 0.5(6)
C14 C15 C16 C17 -0.5(6)
C15 C16 C17 C12 0.3(5)
C15 C16 C17 C23 -178.4(3)
C13 C12 C17 C16 -0.1(4)
C3 C12 C17 C16 -179.0(3)
C13 C12 C17 C23 178.6(3)
C3 C12 C17 C23 -0.3(4)
C5 C4 C18 C19 -1.0(5)
C3 C4 C18 C19 174.3(3)
Ti C4 C18 C19 -91.8(3)
C5 C4 C18 C23 -178.5(3)
C3 C4 C18 C23 -3.2(4)
Ti C4 C18 C23 90.6(3)
C23 C18 C19 C20 0.4(5)
C4 C18 C19 C20 -177.2(3)
C18 C19 C20 C21 -1.3(5)
C19 C20 C21 C22 0.7(5)
C20 C21 C22 C23 0.8(5)
C19 C18 C23 C22 1.1(4)
C4 C18 C23 C22 178.7(3)
C19 C18 C23 C17 -175.7(3)
C4 C18 C23 C17 1.9(4)
C21 C22 C23 C18 -1.7(5)
C21 C22 C23 C17 175.1(3)
C16 C17 C23 C18 178.4(3)
C12 C17 C23 C18 -0.2(4)
C16 C17 C23 C22 1.7(5)
C12 C17 C23 C22 -176.9(3)
N Ti C24 C25 -152.66(19)
C27 Ti C24 C25 -46.0(2)
C1 Ti C24 C25 123.5(2)
C26 Ti C24 C25 -17.91(19)
C5 Ti C24 C25 76.1(3)
C2 Ti C24 C25 105.4(2)
C4 Ti C24 C25 51.6(2)
C3 Ti C24 C25 71.7(2)
Si Ti C24 C25 171.59(16)
N Ti C24 C28 87.9(3)
C27 Ti C24 C28 -165.4(3)
C1 Ti C24 C28 4.1(4)
C26 Ti C24 C28 -137.3(4)
C5 Ti C24 C28 -43.3(5)
C2 Ti C24 C28 -14.0(4)
C25 Ti C24 C28 -119.4(4)
C4 Ti C24 C28 -67.8(4)
C3 Ti C24 C28 -47.7(3)
Si Ti C24 C28 52.2(4)
C28 C24 C25 C26 171.0(3)
Ti C24 C25 C26 37.8(3)
C28 C24 C25 Ti 133.2(3)
N Ti C25 C26 -112.2(2)
C24 Ti C25 C26 -150.2(3)
C27 Ti C25 C26 -20.70(19)
C1 Ti C25 C26 118.1(2)
C5 Ti C25 C26 68.3(2)
C2 Ti C25 C26 128.9(2)
C4 Ti C25 C26 72.4(2)
C3 Ti C25 C26 102.5(2)
Si Ti C25 C26 -167.69(17)
N Ti C25 C24 38.0(3)
C27 Ti C25 C24 129.5(2)
C1 Ti C25 C24 -91.7(2)
C26 Ti C25 C24 150.2(3)
C5 Ti C25 C24 -141.5(2)
C2 Ti C25 C24 -80.9(2)
C4 Ti C25 C24 -137.4(2)
C3 Ti C25 C24 -107.3(2)
Si Ti C25 C24 -17.5(3)
C24 C25 C26 C27 4.5(6)
Ti C25 C26 C27 41.0(3)
C24 C25 C26 Ti -36.5(3)
N Ti C26 C25 104.1(2)
C24 Ti C26 C25 18.4(2)
C27 Ti C26 C25 146.7(3)
C1 Ti C26 C25 -107.8(2)
C5 Ti C26 C25 -129.4(2)
C2 Ti C26 C25 -64.4(2)
C4 Ti C26 C25 -107.6(2)
C3 Ti C26 C25 -75.5(2)
Si Ti C26 C25 153.7(4)
N Ti C26 C27 -42.5(2)
C24 Ti C26 C27 -128.2(2)
C1 Ti C26 C27 105.5(2)
C5 Ti C26 C27 83.9(2)
C2 Ti C26 C27 148.89(18)
C25 Ti C26 C27 -146.7(3)
C4 Ti C26 C27 105.76(19)
C3 Ti C26 C27 137.85(19)
Si Ti C26 C27 7.0(5)
C25 C26 C27 C34 -178.2(3)
Ti C26 C27 C34 -135.7(3)
C25 C26 C27 Ti -42.5(3)
N Ti C27 C26 150.75(18)
C24 Ti C27 C26 47.3(2)
C1 Ti C27 C26 -120.6(2)
C5 Ti C27 C26 -107.0(2)
C2 Ti C27 C26 -60.2(3)
C25 Ti C27 C26 19.94(18)
C4 Ti C27 C26 -73.99(19)
C3 Ti C27 C26 -49.0(2)
Si Ti C27 C26 -178.09(15)
N Ti C27 C34 -89.6(3)
C24 Ti C27 C34 166.9(3)
C1 Ti C27 C34 -1.0(4)
C26 Ti C27 C34 119.6(4)
C5 Ti C27 C34 12.7(4)
C2 Ti C27 C34 59.5(4)
C25 Ti C27 C34 139.6(4)
C4 Ti C27 C34 45.6(3)
C3 Ti C27 C34 70.6(3)
Si Ti C27 C34 -58.4(4)
C25 C24 C28 C29 -145.8(3)
Ti C24 C28 C29 -45.0(5)
C25 C24 C28 C33 32.4(4)
Ti C24 C28 C33 133.2(3)
C33 C28 C29 C30 -1.7(5)
C24 C28 C29 C30 176.7(3)
C28 C29 C30 C31 2.0(5)
C29 C30 C31 C32 -0.2(5)
C30 C31 C32 C33 -1.8(6)
C31 C32 C33 C28 2.2(6)
C29 C28 C33 C32 -0.4(5)
C24 C28 C33 C32 -178.7(3)
C26 C27 C34 C35 180.0(3)
Ti C27 C34 C35 78.6(4)
C26 C27 C34 C39 -1.7(4)
Ti C27 C34 C39 -103.2(4)
C39 C34 C35 C36 -0.6(5)
C27 C34 C35 C36 177.8(3)
C34 C35 C36 C37 0.7(6)
C35 C36 C37 C38 -0.3(6)
C36 C37 C38 C39 -0.1(5)
C37 C38 C39 C34 0.2(5)
C35 C34 C39 C38 0.2(5)
C27 C34 C39 C38 -178.2(3)
C24' Ti' Si' N' 63.08(15)
C27' Ti' Si' N' -56.47(16)
C1' Ti' Si' N' -178.10(16)
C25' Ti' Si' N' 77.7(3)
C26' Ti' Si' N' -68.1(4)
C5' Ti' Si' N' -146.42(14)
C2' Ti' Si' N' 149.51(14)
C3' Ti' Si' N' 165.43(13)
C4' Ti' Si' N' -162.51(12)
N' Ti' Si' C1' 178.10(16)
C24' Ti' Si' C1' -118.82(16)
C27' Ti' Si' C1' 121.63(17)
C25' Ti' Si' C1' -104.2(3)
C26' Ti' Si' C1' 110.0(4)
C5' Ti' Si' C1' 31.68(14)
C2' Ti' Si' C1' -32.39(14)
C3' Ti' Si' C1' -16.47(13)
C4' Ti' Si' C1' 15.59(13)
N' Ti' Si' C7' 90.4(2)
C24' Ti' Si' C7' 153.5(2)
C27' Ti' Si' C7' 33.9(2)
C1' Ti' Si' C7' -87.7(2)
C25' Ti' Si' C7' 168.1(3)
C26' Ti' Si' C7' 22.3(4)
C5' Ti' Si' C7' -56.0(2)
C2' Ti' Si' C7' -120.1(2)
C3' Ti' Si' C7' -104.2(2)
C4' Ti' Si' C7' -72.1(2)
N' Ti' Si' C6' -94.2(2)
C24' Ti' Si' C6' -31.2(2)
C27' Ti' Si' C6' -150.7(2)
C1' Ti' Si' C6' 87.7(2)
C25' Ti' Si' C6' -16.5(3)
C26' Ti' Si' C6' -162.4(4)
C5' Ti' Si' C6' 119.3(2)
C2' Ti' Si' C6' 55.27(19)
C3' Ti' Si' C6' 71.20(19)
C4' Ti' Si' C6' 103.25(19)
C1' Si' N' C8' 173.1(2)
C7' Si' N' C8' 57.8(3)
C6' Si' N' C8' -73.5(3)
Ti' Si' N' C8' 174.6(3)
C1' Si' N' Ti' -1.50(13)
C7' Si' N' Ti' -116.73(17)
C6' Si' N' Ti' 111.93(17)
C24' Ti' N' C8' 57.1(3)
C27' Ti' N' C8' -35.0(3)
C1' Ti' N' C8' -171.4(3)
C25' Ti' N' C8' 37.0(3)
C26' Ti' N' C8' -13.6(3)
C5' Ti' N' C8' -141.6(3)
C2' Ti' N' C8' 158.9(3)
C3' Ti' N' C8' 167.5(2)
C4' Ti' N' C8' -149.1(3)
Si' Ti' N' C8' -172.7(3)
C24' Ti' N' Si' -130.17(12)
C27' Ti' N' Si' 137.68(12)
C1' Ti' N' Si' 1.27(11)
C25' Ti' N' Si' -150.25(13)
C26' Ti' N' Si' 159.14(12)
C5' Ti' N' Si' 31.12(13)
C2' Ti' N' Si' -28.35(12)
C3' Ti' N' Si' -19.80(17)
C4' Ti' N' Si' 23.57(16)
N' Si' C1' C5' -70.0(3)
C7' Si' C1' C5' 49.7(3)
C6' Si' C1' C5' 170.3(3)
Ti' Si' C1' C5' -71.3(2)
N' Si' C1' C2' 72.9(3)
C7' Si' C1' C2' -167.5(3)
C6' Si' C1' C2' -46.8(3)
Ti' Si' C1' C2' 71.5(2)
N' Si' C1' Ti' 1.32(11)
C7' Si' C1' Ti' 120.99(17)
C6' Si' C1' Ti' -118.37(16)
N' Ti' C1' C5' 124.10(19)
C24' Ti' C1' C5' -141.05(19)
C27' Ti' C1' C5' 27.7(3)
C25' Ti' C1' C5' -88.2(2)
C26' Ti' C1' C5' -29.9(3)
C2' Ti' C1' C5' -110.5(3)
C3' Ti' C1' C5' -74.22(19)
C4' Ti' C1' C5' -36.20(17)
Si' Ti' C1' C5' 125.3(2)
N' Ti' C1' C2' -125.45(19)
C24' Ti' C1' C2' -30.6(3)
C27' Ti' C1' C2' 138.1(2)
C25' Ti' C1' C2' 22.2(3)
C26' Ti' C1' C2' 80.5(2)
C5' Ti' C1' C2' 110.5(3)
C3' Ti' C1' C2' 36.24(17)
C4' Ti' C1' C2' 74.25(19)
Si' Ti' C1' C2' -124.3(2)
N' Ti' C1' Si' -1.18(10)
C24' Ti' C1' Si' 93.67(17)
C27' Ti' C1' Si' -97.60(18)
C25' Ti' C1' Si' 146.51(14)
C26' Ti' C1' Si' -155.20(14)
C5' Ti' C1' Si' -125.3(2)
C2' Ti' C1' Si' 124.3(2)
C3' Ti' C1' Si' 160.50(16)
C4' Ti' C1' Si' -161.48(15)
C5' C1' C2' C3' -3.2(4)
Si' C1' C2' C3' -151.6(2)
Ti' C1' C2' C3' -73.8(2)
C5' C1' C2' Ti' 70.6(2)
Si' C1' C2' Ti' -77.8(2)
N' Ti' C2' C3' 168.43(17)
C24' Ti' C2' C3' -88.04(18)
C27' Ti' C2' C3' 19.7(3)
C1' Ti' C2' C3' 114.3(3)
C25' Ti' C2' C3' -51.0(2)
C26' Ti' C2' C3' -18.1(2)
C5' Ti' C2' C3' 73.66(19)
C4' Ti' C2' C3' 34.14(16)
Si' Ti' C2' C3' 150.13(19)
N' Ti' C2' C1' 54.11(19)
C24' Ti' C2' C1' 157.64(19)
C27' Ti' C2' C1' -94.6(3)
C25' Ti' C2' C1' -165.35(18)
C26' Ti' C2' C1' -132.41(19)
C5' Ti' C2' C1' -40.66(17)
C3' Ti' C2' C1' -114.3(3)
C4' Ti' C2' C1' -80.18(19)
Si' Ti' C2' C1' 35.81(16)
C1' C2' C3' C4' 1.7(4)
Ti' C2' C3' C4' -61.6(2)
C1' C2' C3' C12' -174.9(3)
Ti' C2' C3' C12' 121.9(3)
C1' C2' C3' Ti' 63.3(2)
N' Ti' C3' C4' 103.60(19)
C24' Ti' C3' C4' -144.09(18)
C27' Ti' C3' C4' -50.6(2)
C1' Ti' C3' C4' 78.96(18)
C25' Ti' C3' C4' -110.09(19)
C26' Ti' C3' C4' -75.64(18)
C5' Ti' C3' C4' 35.04(17)
C2' Ti' C3' C4' 119.1(3)
Si' Ti' C3' C4' 91.62(17)
N' Ti' C3' C2' -15.5(2)
C24' Ti' C3' C2' 96.79(19)
C27' Ti' C3' C2' -169.74(18)
C1' Ti' C3' C2' -40.16(18)
C25' Ti' C3' C2' 130.79(19)
C26' Ti' C3' C2' 165.24(19)
C5' Ti' C3' C2' -84.1(2)
C4' Ti' C3' C2' -119.1(3)
Si' Ti' C3' C2' -27.50(18)
N' Ti' C3' C12' -138.5(2)
C24' Ti' C3' C12' -26.2(3)
C27' Ti' C3' C12' 67.3(3)
C1' Ti' C3' C12' -163.1(3)
C25' Ti' C3' C12' 7.8(3)
C26' Ti' C3' C12' 42.3(3)
C5' Ti' C3' C12' 153.0(3)
C2' Ti' C3' C12' -123.0(3)
C4' Ti' C3' C12' 117.9(3)
Si' Ti' C3' C12' -150.5(3)
C2' C3' C4' C5' 0.6(3)
C12' C3' C4' C5' 177.5(3)
Ti' C3' C4' C5' -54.3(2)
C2' C3' C4' C18' -173.9(3)
C12' C3' C4' C18' 3.1(4)
Ti' C3' C4' C18' 131.3(3)
C2' C3' C4' Ti' 54.9(2)
C12' C3' C4' Ti' -128.2(3)
N' Ti' C4' C3' -106.23(19)
C24' Ti' C4' C3' 43.2(2)
C27' Ti' C4' C3' 137.86(18)
C1' Ti' C4' C3' -80.01(18)
C25' Ti' C4' C3' 69.29(19)
C26' Ti' C4' C3' 103.85(18)
C5' Ti' C4' C3' -120.0(3)
C2' Ti' C4' C3' -35.60(17)
Si' Ti' C4' C3' -92.04(17)
N' Ti' C4' C5' 13.7(2)
C24' Ti' C4' C5' 163.13(19)
C27' Ti' C4' C5' -102.2(2)
C1' Ti' C4' C5' 39.97(18)
C25' Ti' C4' C5' -170.7(2)
C26' Ti' C4' C5' -136.2(2)
C2' Ti' C4' C5' 84.4(2)
C3' Ti' C4' C5' 120.0(3)
Si' Ti' C4' C5' 27.93(18)
N' Ti' C4' C18' 136.6(3)
C24' Ti' C4' C18' -74.0(3)
C27' Ti' C4' C18' 20.7(3)
C1' Ti' C4' C18' 162.8(3)
C25' Ti' C4' C18' -47.9(3)
C26' Ti' C4' C18' -13.3(3)
C5' Ti' C4' C18' 122.9(4)
C2' Ti' C4' C18' -152.8(3)
C3' Ti' C4' C18' -117.2(4)
Si' Ti' C4' C18' 150.8(3)
C3' C4' C5' C1' -2.6(3)
C18' C4' C5' C1' 171.0(3)
Ti' C4' C5' C1' -63.6(2)
C3' C4' C5' Ti' 61.0(2)
C18' C4' C5' Ti' -125.4(3)
C2' C1' C5' C4' 3.6(4)
Si' C1' C5' C4' 151.6(2)
Ti' C1' C5' C4' 74.1(2)
C2' C1' C5' Ti' -70.6(2)
Si' C1' C5' Ti' 77.5(2)
N' Ti' C5' C4' -169.64(18)
C24' Ti' C5' C4' -31.9(3)
C27' Ti' C5' C4' 84.5(2)
C1' Ti' C5' C4' -114.4(3)
C25' Ti' C5' C4' 11.6(2)
C26' Ti' C5' C4' 46.8(2)
C2' Ti' C5' C4' -73.41(19)
C3' Ti' C5' C4' -33.74(16)
Si' Ti' C5' C4' -149.7(2)
N' Ti' C5' C1' -55.23(19)
C24' Ti' C5' C1' 82.5(3)
C27' Ti' C5' C1' -161.13(18)
C25' Ti' C5' C1' 126.0(2)
C26' Ti' C5' C1' 161.16(18)
C2' Ti' C5' C1' 40.99(18)
C3' Ti' C5' C1' 80.66(19)
C4' Ti' C5' C1' 114.4(3)
Si' Ti' C5' C1' -35.27(16)
Si' N' C8' C9' 152.4(3)
Ti' N' C8' C9' -36.0(4)
Si' N' C8' C10' 32.7(3)
Ti' N' C8' C10' -155.7(2)
Si' N' C8' C11' -85.6(3)
Ti' N' C8' C11' 85.9(4)
C4' C3' C12' C13' 179.9(3)
C2' C3' C12' C13' -4.0(5)
Ti' C3' C12' C13' 84.2(4)
C4' C3' C12' C17' -2.0(4)
C2' C3' C12' C17' 174.1(3)
Ti' C3' C12' C17' -97.7(3)
C17' C12' C13' C14' 0.0(5)
C3' C12' C13' C14' 178.0(3)
C12' C13' C14' C15' -0.8(5)
C13' C14' C15' C16' 1.2(5)
C14' C15' C16' C17' -0.8(5)
C15' C16' C17' C12' 0.0(5)
C15' C16' C17' C23' -177.0(3)
C13' C12' C17' C16' 0.4(4)
C3' C12' C17' C16' -177.7(3)
C13' C12' C17' C23' 177.5(3)
C3' C12' C17' C23' -0.6(4)
C3' C4' C18' C23' -1.5(4)
C5' C4' C18' C23' -174.4(3)
Ti' C4' C18' C23' 95.2(3)
C3' C4' C18' C19' 173.7(3)
C5' C4' C18' C19' 0.8(5)
Ti' C4' C18' C19' -89.6(4)
C23' C18' C19' C20' -2.4(5)
C4' C18' C19' C20' -177.5(3)
C18' C19' C20' C21' 1.0(6)
C19' C20' C21' C22' 0.0(6)
C20' C21' C22' C23' 0.5(6)
C21' C22' C23' C18' -1.9(5)
C21' C22' C23' C17' 177.2(3)
C19' C18' C23' C22' 2.8(5)
C4' C18' C23' C22' 178.0(3)
C19' C18' C23' C17' -176.3(3)
C4' C18' C23' C17' -1.1(4)
C16' C17' C23' C22' 0.1(5)
C12' C17' C23' C22' -176.9(3)
C16' C17' C23' C18' 179.1(3)
C12' C17' C23' C18' 2.2(4)
N' Ti' C24' C25' -155.3(2)
C27' Ti' C24' C25' -52.2(2)
C1' Ti' C24' C25' 120.2(2)
C26' Ti' C24' C25' -21.79(19)
C5' Ti' C24' C25' 67.3(3)
C2' Ti' C24' C25' 102.3(2)
C3' Ti' C24' C25' 68.8(2)
C4' Ti' C24' C25' 47.5(2)
Si' Ti' C24' C25' 171.01(17)
N' Ti' C24' C28' 81.4(3)
C27' Ti' C24' C28' -175.4(3)
C1' Ti' C24' C28' -3.0(4)
C25' Ti' C24' C28' -123.2(4)
C26' Ti' C24' C28' -145.0(3)
C5' Ti' C24' C28' -55.9(4)
C2' Ti' C24' C28' -21.0(3)
C3' Ti' C24' C28' -54.4(3)
C4' Ti' C24' C28' -75.7(3)
Si' Ti' C24' C28' 47.8(3)
C28' C24' C25' C26' 175.0(3)
Ti' C24' C25' C26' 44.5(3)
C28' C24' C25' Ti' 130.5(3)
N' Ti' C25' C24' 34.4(3)
C27' Ti' C25' C24' 121.7(2)
C1' Ti' C25' C24' -99.3(2)
C26' Ti' C25' C24' 143.9(3)
C5' Ti' C25' C24' -147.3(2)
C2' Ti' C25' C24' -85.8(2)
C3' Ti' C25' C24' -111.1(2)
C4' Ti' C25' C24' -141.0(2)
Si' Ti' C25' C24' -20.9(4)
N' Ti' C25' C26' -109.5(2)
C24' Ti' C25' C26' -143.9(3)
C27' Ti' C25' C26' -22.2(2)
C1' Ti' C25' C26' 116.8(2)
C5' Ti' C25' C26' 68.9(2)
C2' Ti' C25' C26' 130.4(2)
C3' Ti' C25' C26' 105.0(2)
C4' Ti' C25' C26' 75.2(2)
Si' Ti' C25' C26' -164.8(2)
C24' C25' C26' C27' 0.4(6)
Ti' C25' C26' C27' 43.2(3)
C24' C25' C26' Ti' -42.8(3)
N' Ti' C26' C25' 106.9(2)
C24' Ti' C26' C25' 22.2(2)
C27' Ti' C26' C25' 143.8(3)
C1' Ti' C26' C25' -110.0(2)
C5' Ti' C26' C25' -128.2(2)
C2' Ti' C26' C25' -64.0(2)
C3' Ti' C26' C25' -73.8(2)
C4' Ti' C26' C25' -104.7(2)
Si' Ti' C26' C25' 159.4(3)
N' Ti' C26' C27' -36.9(3)
C24' Ti' C26' C27' -121.6(2)
C1' Ti' C26' C27' 106.2(2)
C25' Ti' C26' C27' -143.8(3)
C5' Ti' C26' C27' 88.0(2)
C2' Ti' C26' C27' 152.15(19)
C3' Ti' C26' C27' 142.3(2)
C4' Ti' C26' C27' 111.5(2)
Si' Ti' C26' C27' 15.5(5)
C25' C26' C27' C34' -175.9(3)
Ti' C26' C27' C34' -131.6(3)
C25' C26' C27' Ti' -44.4(3)
N' Ti' C27' C26' 153.95(19)
C24' Ti' C27' C26' 52.3(2)
C1' Ti' C27' C26' -119.4(2)
C25' Ti' C27' C26' 21.83(19)
C5' Ti' C27' C26' -102.9(2)
C2' Ti' C27' C26' -57.7(3)
C3' Ti' C27' C26' -45.3(2)
C4' Ti' C27' C26' -69.6(2)
Si' Ti' C27' C26' -174.65(16)
N' Ti' C27' C34' -84.8(3)
C24' Ti' C27' C34' 173.5(3)
C1' Ti' C27' C34' 1.8(4)
C25' Ti' C27' C34' 143.0(4)
C26' Ti' C27' C34' 121.2(4)
C5' Ti' C27' C34' 18.3(3)
C2' Ti' C27' C34' 63.5(4)
C3' Ti' C27' C34' 75.9(3)
C4' Ti' C27' C34' 51.6(3)
Si' Ti' C27' C34' -53.4(4)
C25' C24' C28' C33' 11.9(5)
Ti' C24' C28' C33' 113.5(3)
C25' C24' C28' C29' -168.5(3)
Ti' C24' C28' C29' -67.0(4)
C33' C28' C29' C30' -0.9(5)
C24' C28' C29' C30' 179.5(3)
C28' C29' C30' C31' -0.6(5)
C29' C30' C31' C32' 1.4(6)
C30' C31' C32' C33' -0.8(6)
C31' C32' C33' C28' -0.8(6)
C29' C28' C33' C32' 1.6(5)
C24' C28' C33' C32' -178.8(3)
C26' C27' C34' C39' 19.9(5)
Ti' C27' C34' C39' -80.4(4)
C26' C27' C34' C35' -160.3(3)
Ti' C27' C34' C35' 99.4(4)
C39' C34' C35' C36' 2.2(5)
C27' C34' C35' C36' -177.6(3)
C34' C35' C36' C37' 0.3(6)
C35' C36' C37' C38' -1.9(6)
C36' C37' C38' C39' 1.0(6)
C35' C34' C39' C38' -3.2(5)
C27' C34' C39' C38' 176.6(3)
C37' C38' C39' C34' 1.7(6)
